data_4003191
loop_
_publ_author_name
'McKellar, Scott C.'
'Sotelo, Jorge'
'Greenaway, Alex'
'Mowat, John P. S.'
'Kvam, Odin'
'Morrison, Carole A.'
'Wright, Paul A.'
'Moggach, Stephen A.'

_publ_section_title
;
 Pore Shape Modification of a Microporous Metal--Organic Framework Using
 High Pressure: Accessing a New Phase with Oversized Guest Molecules
;
_journal_issue 2
_journal_name_full 'Chemistry of Materials'
_journal_page_first 466
_journal_paper_doi 10.1021/acs.chemmater.5b02891
_journal_volume 28
_journal_year 2016
_chemical_formula_moiety 'C12 H6 O6 Sc1'
_chemical_formula_sum 'C12 H6 O6 Sc'
_chemical_formula_weight 291.13
_space_group_IT_number 70
_space_group_name_Hall '-F 2uv 2vw'
_space_group_name_H-M_alt 'F d d d :2'
_symmetry_cell_setting orthorhombic
_symmetry_Int_Tables_number 70
_symmetry_space_group_name_Hall '-F 2uv 2vw'
_symmetry_space_group_name_H-M 'F d d d :2'
_atom_sites_solution_hydrogens difmap
_atom_sites_solution_primary other
_audit_creation_date 15-06-08
_audit_creation_method CRYSTALS_ver_14.40
_cell_angle_alpha 90
_cell_angle_beta 90
_cell_angle_gamma 90
_cell_formula_units_Z 16
_cell_length_a 8.7442(6)
_cell_length_b 20.7536(14)
_cell_length_c 34.333(2)
_cell_measurement_reflns_used 2379
_cell_measurement_temperature 293
_cell_measurement_theta_max 0
_cell_measurement_theta_min 2
_cell_volume 6230.5(7)
_computing_cell_refinement 'Apex2 (Bruker AXS, 2006)'
_computing_data_collection 'Apex2 (Bruker AXS, 2006)'
_computing_data_reduction 'Apex2 (Bruker AXS, 2006)'
_computing_molecular_graphics 'CAMERON (Watkin et al., 1996)'
_computing_publication_material 'CRYSTALS (Betteridge et al., 2003)'
_computing_structure_refinement 'CRYSTALS (Betteridge et al., 2003)'
_computing_structure_solution 'Superflip (Palatinus & Chapuis, 2007)'
_diffrn_ambient_temperature 293
_diffrn_measured_fraction_theta_full 0.854
_diffrn_measured_fraction_theta_max 0.788
_diffrn_measurement_device Area
_diffrn_measurement_device_type 'Bruker Kappa Apex2'
_diffrn_measurement_method \w
_diffrn_radiation_monochromator graphite
_diffrn_radiation_probe x-ray
_diffrn_radiation_type 'Mo K\a'
_diffrn_radiation_wavelength 0.71073
_diffrn_reflns_av_R_equivalents 0.114
_diffrn_reflns_limit_h_max 8
_diffrn_reflns_limit_h_min -9
_diffrn_reflns_limit_k_max 22
_diffrn_reflns_limit_k_min -22
_diffrn_reflns_limit_l_max 37
_diffrn_reflns_limit_l_min -34
_diffrn_reflns_number 3291
_diffrn_reflns_theta_full 17.467
_diffrn_reflns_theta_max 23.289
_diffrn_reflns_theta_min 2.293
_diffrn_standards_number 0
_exptl_absorpt_coefficient_mu 0.487
_exptl_absorpt_correction_T_max 0.95
_exptl_absorpt_correction_T_min 0.31
_exptl_absorpt_correction_type multi-scan
_exptl_absorpt_process_details 'SADABS (Siemens, 1996)'
_exptl_crystal_colour colourless
_exptl_crystal_density_diffrn 1.241
_exptl_crystal_density_method 'not measured'
_exptl_crystal_description block
_exptl_crystal_F_000 2352
_exptl_crystal_size_max 0.200
_exptl_crystal_size_mid 0.200
_exptl_crystal_size_min 0.100
_refine_diff_density_max 1.27
_refine_diff_density_min -1.29
_refine_ls_extinction_method None
_refine_ls_goodness_of_fit_ref 1.0478
_refine_ls_hydrogen_treatment noref
_refine_ls_matrix_type full
_refine_ls_number_parameters 28
_refine_ls_number_reflns 706
_refine_ls_number_restraints 0
_refine_ls_R_factor_all 0.1568
_refine_ls_R_factor_gt 0.1240
_refine_ls_shift/su_max 0.0002694
_refine_ls_shift/su_mean 0.0000207
_refine_ls_structure_factor_coef Fsqd
_refine_ls_weighting_details
;
 Method= Modified Sheldrick 
 w=1/[\s^2^(F^2^) + ( 0.00P)^2^ +*****P] 
 ,where P=(max(Fo^2^,0) + 2Fc^2^)/3 
;
_refine_ls_weighting_scheme calc
_refine_ls_wR_factor_all 0.3313
_refine_ls_wR_factor_gt 0.3159
_refine_ls_wR_factor_ref 0.3313
_reflns_limit_h_max 9
_reflns_limit_h_min 0
_reflns_limit_k_max 22
_reflns_limit_k_min 0
_reflns_limit_l_max 37
_reflns_limit_l_min 0
_reflns_number_gt 505
_reflns_number_total 898
_reflns_threshold_expression I>2.0\s(I)
_oxford_diffrn_Wilson_B_factor -2.42
_oxford_diffrn_Wilson_scale 2153.92
_oxford_refine_ls_r_factor_ref 0.1568
_oxford_refine_ls_scale 0.04148(2)
_oxford_reflns_number_all 706
_oxford_reflns_threshold_expression_ref I>-10.0\s(I)
_oxford_structure_analysis_title 'ST2139_cut in Fddd'
_cod_data_source_file cm5b02891_si_003.cif
_cod_data_source_block isopent_immersion
_cod_depositor_comments
;
The following automatic conversions were performed:

data item '_atom_sites_solution_primary' value 'Other' was changed to
'other' in accordance with the
/home/saulius/struct/COD-crude-data/automatic-downloads/DataCite-retrospective/ACS/depositions/lib/dictionaries/cif_core.dic
dictionary named 'cif_core.dic' version 2.4.2 last updated on
2011-04-26.

Automatic conversion script
Id: cif_fix_values 6909 2019-04-08 15:41:33Z antanas 
;
_cod_original_sg_symbol_H-M 'F d d d'
_cod_original_formula_sum 'C12 H6 O6 Sc1'
_cod_database_code 4003191

loop_
_symmetry_equiv_pos_as_xyz
x,y,z
-x,-y,-z
x,y+1/2,z+1/2
-x,-y+1/2,-z+1/2
x+1/2,y,z+1/2
-x+1/2,-y,-z+1/2
x+1/2,y+1/2,z
-x+1/2,-y+1/2,-z
-x,y+1/4,z+1/4
x,-y+1/4,-z+1/4
-x,y+3/4,z+3/4
x,-y+3/4,-z+3/4
-x+1/2,y+1/4,z+3/4
x+1/2,-y+1/4,-z+3/4
-x+1/2,y+3/4,z+1/4
x+1/2,-y+3/4,-z+1/4
x+1/4,-y,z+1/4
-x+1/4,y,-z+1/4
x+1/4,-y+1/2,z+3/4
-x+1/4,y+1/2,-z+3/4
x+3/4,-y,z+3/4
-x+3/4,y,-z+3/4
x+3/4,-y+1/2,z+1/4
-x+3/4,y+1/2,-z+1/4
-x+1/4,-y+3/4,z+1/2
x+1/4,y+3/4,-z+1/2
-x+1/4,-y+5/4,z+1
x+1/4,y+5/4,-z+1
-x+3/4,-y+3/4,z+1
x+3/4,y+3/4,-z+1
-x+3/4,-y+5/4,z+1/2
x+3/4,y+5/4,-z+1/2

loop_
_atom_site_label
_atom_site_type_symbol
_atom_site_fract_x
_atom_site_fract_y
_atom_site_fract_z
_atom_site_U_iso_or_equiv
_atom_site_occupancy
_atom_site_adp_type
_atom_site_refinement_flags_posn
Sc1 Sc 0.1250 0.6250 0.36422(13) 0.0133 1.0000 Uani S
O2 O -0.0044(15) 0.5840(7) 0.4073(4) 0.0428 1.0000 Uani .
C3 C -0.098(2) 0.5696(9) 0.4316(5) 0.0282 1.0000 Uani .
O4 O -0.2426(14) 0.5827(6) 0.4286(3) 0.0321 1.0000 Uani .
C5 C -0.052(2) 0.5340(9) 0.4679(5) 0.0303 1.0000 Uani .
C6 C 0.103(3) 0.5187(11) 0.4729(6) 0.0490 1.0000 Uani .
C7 C 0.151(2) 0.4856(11) 0.5049(6) 0.0464 1.0000 Uani .
O8 O 0.2528(14) 0.5415(5) 0.3640(4) 0.0379 1.0000 Uani .
C9 C 0.3750 0.5146(10) 0.3750 0.0278 1.0000 Uani S
C10 C 0.3750 0.4411(11) 0.3750 0.0305 1.0000 Uani S
C11 C 0.241(2) 0.4083(8) 0.3741(8) 0.0502 1.0000 Uani .
H61 H 0.1757 0.5317 0.4538 0.0588 1.0000 Uiso .
H71 H 0.2571 0.4762 0.5080 0.0557 1.0000 Uiso .
H111 H 0.1466 0.4311 0.3723 0.0603 1.0000 Uiso .

loop_
_atom_site_aniso_label
_atom_site_aniso_U_11
_atom_site_aniso_U_22
_atom_site_aniso_U_33
_atom_site_aniso_U_23
_atom_site_aniso_U_13
_atom_site_aniso_U_12
Sc1 0.0140 0.0133 0.0126 0.0000 0.0000 -0.0002
O2 0.0249 0.0727 0.0310 0.0354 0.0032 0.0006
C3 0.0234 0.0389 0.0222 0.0145 -0.0009 0.0009
O4 0.0216 0.0487 0.0261 0.0185 -0.0015 0.0052
C5 0.0216 0.0475 0.0216 0.0213 0.0006 0.0029
C6 0.0234 0.0870 0.0365 0.0413 0.0075 0.0079
C7 0.0180 0.0839 0.0374 0.0372 0.0034 0.0098
O8 0.0273 0.0163 0.0702 -0.0020 -0.0081 0.0049
C9 0.0228 0.0138 0.0467 0.0000 -0.0001 0.0000
C10 0.0238 0.0126 0.0550 0.0000 -0.0014 0.0000
C11 0.0185 0.0171 0.1151 -0.0030 -0.0005 0.0025

loop_
_atom_type_symbol
_atom_type_scat_dispersion_real
_atom_type_scat_dispersion_imag
_atom_type_scat_Cromer_Mann_a1
_atom_type_scat_Cromer_Mann_b1
_atom_type_scat_Cromer_Mann_a2
_atom_type_scat_Cromer_Mann_b2
_atom_type_scat_Cromer_Mann_a3
_atom_type_scat_Cromer_Mann_b3
_atom_type_scat_Cromer_Mann_a4
_atom_type_scat_Cromer_Mann_b4
_atom_type_scat_Cromer_Mann_c
_atom_type_scat_source
C 0.0033 0.0016 2.3100 20.8439 1.0200 10.2075 1.5886 0.5687 0.8650 51.6512 0.2156 'International Tables Vol C 4.2.6.8 and 6.1.1.4'
H 0.0000 0.0000 0.4930 10.5109 0.3229 26.1257 0.1402 3.1424 0.0408 57.7998 0.0030 'International Tables Vol C 4.2.6.8 and 6.1.1.4'
O 0.0106 0.0060 3.0485 13.2771 2.2868 5.7011 1.5463 0.3239 0.8670 32.9089 0.2508 'International Tables Vol C 4.2.6.8 and 6.1.1.4'
Sc 0.2519 0.3716 9.1890 9.0213 7.3679 0.5729 1.6409 136.1080 1.4680 51.3531 1.3329 'International Tables Vol C 4.2.6.8 and 6.1.1.4'

loop_
_geom_angle_atom_site_label_1
_geom_angle_site_symmetry_1
_geom_angle_atom_site_label_2
_geom_angle_atom_site_label_3
_geom_angle_site_symmetry_3
_geom_angle
_geom_angle_publ_flag
O4 14_565 Sc1 O4 22_455 89.3(7) yes
O4 14_565 Sc1 O8 27_554 86.8(5) yes
O4 22_455 Sc1 O8 27_554 92.9(5) yes
O4 14_565 Sc1 O2 27_554 91.6(5) yes
O4 22_455 Sc1 O2 27_554 179.1(6) yes
O8 27_554 Sc1 O2 27_554 87.3(5) yes
O4 14_565 Sc1 O2 . 179.1(6) yes
O4 22_455 Sc1 O2 . 91.6(5) yes
O8 27_554 Sc1 O2 . 93.0(5) yes
O2 27_554 Sc1 O2 . 87.5(8) yes
O4 14_565 Sc1 O8 . 92.9(5) yes
O4 22_455 Sc1 O8 . 86.8(5) yes
O8 27_554 Sc1 O8 . 179.6(8) yes
O2 27_554 Sc1 O8 . 93.0(5) yes
O2 . Sc1 O8 . 87.3(5) yes
Sc1 . O2 C3 . 167.8(13) yes
O2 . C3 O4 . 123.8(16) yes
O2 . C3 C5 . 120.8(16) yes
O4 . C3 C5 . 115.4(16) yes
Sc1 14_465 O4 C3 . 133.7(11) yes
C3 . C5 C7 2_566 123.5(17) yes
C3 . C5 C6 . 118.1(16) yes
C7 2_566 C5 C6 . 118.5(16) yes
C5 . C6 C7 . 120.6(18) yes
C5 . C6 H61 . 119.7 no
C7 . C6 H61 . 119.7 no
C6 . C7 C5 2_566 120.9(18) yes
C6 . C7 H71 . 119.5 no
C5 2_566 C7 H71 . 119.6 no
Sc1 . O8 C9 . 146.0(12) yes
O8 . C9 O8 22_555 127(2) yes
O8 . C9 C10 . 116.3(10) yes
O8 22_555 C9 C10 . 116.3(10) yes
C9 . C10 C11 22_555 120.0(10) yes
C9 . C10 C11 . 120.0(10) yes
C11 22_555 C10 C11 . 120(2) yes
C11 12_555 C11 C10 . 120.0(10) yes
C11 12_555 C11 H111 . 120.0 no
C10 . C11 H111 . 120.0 no

loop_
_geom_bond_atom_site_label_1
_geom_bond_atom_site_label_2
_geom_bond_site_symmetry_2
_geom_bond_distance
_geom_bond_publ_flag
Sc1 O4 14_565 2.068(12) yes
Sc1 O4 22_455 2.068(12) yes
Sc1 O8 27_554 2.062(11) yes
Sc1 O2 27_554 2.049(13) yes
Sc1 O2 . 2.049(13) yes
Sc1 O8 . 2.062(11) yes
O2 C3 . 1.205(19) yes
C3 O4 . 1.30(2) yes
C3 C5 . 1.51(2) yes
C5 C7 2_566 1.34(2) yes
C5 C6 . 1.40(3) yes
C6 C7 . 1.36(2) yes
C6 H61 . 0.951 no
C7 H71 . 0.950 no
O8 C9 . 1.264(14) yes
C9 C10 . 1.53(3) yes
C10 C11 22_555 1.36(2) yes
C10 C11 . 1.36(2) yes
C11 C11 12_555 1.38(3) yes
C11 H111 . 0.950 no
